data_2003608
loop_
_publ_author_name
'Lorenzo-Luis, P. A.'
'Mart\'in-Zarza, P.'
'Gili, P.'
'Arrieta, J. M.'
'Germain, G.'
'Dupont, L.'

_publ_section_title
;
 Ethylenediaminium Dichromate
;
_journal_issue 6
_journal_name_full 'Acta Crystallographica Section C'
_journal_page_first 1073
_journal_page_last 1075
_journal_paper_doi 10.1107/S0108270194014836
_journal_volume 51
_journal_year 1995
_chemical_compound_source 'see text'
_chemical_formula_sum 'C2 H10 Cr2 N2 O7'
_chemical_formula_weight 278.12
_space_group_IT_number 15
_symmetry_cell_setting monoclinic
_symmetry_space_group_name_Hall '-C 2yc'
_symmetry_space_group_name_H-M 'C 1 2/c 1'
_atom_type_scat_source IntTabIV
_cell_angle_alpha 90
_cell_angle_beta 109.14(5)
_cell_angle_gamma 90
_cell_formula_units_Z 4
_cell_length_a 13.526(7)
_cell_length_b 7.801(7)
_cell_length_c 8.706(11)
_cell_measurement_reflns_used 25
_cell_measurement_temperature 293
_cell_measurement_theta_max 25
_cell_measurement_theta_min 10
_cell_volume 867.8(14)
_diffrn_measurement_device 'Stoe Siemens AED-2'
_diffrn_measurement_method \q/2\q
_diffrn_radiation_type MoK\a
_diffrn_radiation_wavelength 0.71073
_diffrn_reflns_limit_h_max 19
_diffrn_reflns_limit_h_min -21
_diffrn_reflns_limit_k_max 12
_diffrn_reflns_limit_k_min 0
_diffrn_reflns_limit_l_max 13
_diffrn_reflns_limit_l_min 0
_diffrn_reflns_number 1898
_diffrn_reflns_theta_max 34.98
_diffrn_standards_decay_% <3
_diffrn_standards_interval_time 60
_diffrn_standards_number 2
_exptl_absorpt_coefficient_mu 2.515
_exptl_absorpt_correction_T_max 0.5652
_exptl_absorpt_correction_T_min 0.4526
_exptl_absorpt_correction_type empirical
_exptl_crystal_colour red-orange
_exptl_crystal_density_diffrn 2.129
_exptl_crystal_description 'hexagonal prismatic'
_exptl_crystal_size_max 0.8
_exptl_crystal_size_mid 0.4
_exptl_crystal_size_min 0.4
_refine_diff_density_max 0.390
_refine_diff_density_min -0.450
_refine_ls_extinction_coef 0.064(2)
_refine_ls_extinction_method 'SHELXL93 (Sheldrick, 1993)'
_refine_ls_goodness_of_fit_obs 0.837
_refine_ls_hydrogen_treatment 'H atoms: see text'
_refine_ls_number_parameters 63
_refine_ls_number_reflns 1676
_refine_ls_R_factor_obs 0.0223
_refine_ls_shift/esd_max 0.001
_refine_ls_structure_factor_coef Fsqd
_refine_ls_weighting_scheme
;
w = 1/[\s^2^(F~o~^2^) + (0.0536P)^2^ + 1.12P]
where P = (F~o~^2^ + 2F~c~^2^)/3
;
_refine_ls_wR_factor_obs 0.0733
_reflns_number_observed 1676
_reflns_number_total 1898
_reflns_observed_criterion F~o~>4\s(F~o~)
_cod_data_source_file sh1107.cif
_cod_data_source_block sh1107a
_cod_original_cell_volume 867.8(11)
_cod_original_sg_symbol_H-M 'C 2/c'
_cod_database_code 2003608

loop_
_symmetry_equiv_pos_as_xyz
x,y,z
x,-y,1/2+z
-x,-y,-z
-x,y,1/2-z
1/2+x,1/2+y,z
1/2+x,1/2-y,1/2+z
1/2-x,1/2-y,-z
1/2-x,1/2+y,1/2-z

loop_
_atom_site_label
_atom_site_fract_x
_atom_site_fract_y
_atom_site_fract_z
_atom_site_U_iso_or_equiv
Cr(1) .6215(1) .5992(1) .3424(1) .023(1)
N(1) .6467(1) .0935(2) .2932(2) .031(1)
C(1) .5460(1) .0954(2) .3288(2) .026(1)
O(1) .5000 .4925(2) .2500 .030(1)
O(2) .6398(1) .7336(2) .2116(2) .039(1)
O(3) .6179(1) .7009(2) .5023(2) .043(1)
O(4) .7132(1) .4539(2) .3900(1) .034(1)
H(1) .7000(1) .0935(2) .3861(2) .043(4)
H(2) .6505(1) .1860(2) .2356(2) .043(4)
H(3) .6497(1) -.0002(2) .2366(2) .043(4)
H(4) .5429(1) .1968(2) .3917(2) .033(3)
H(5) .5421(1) -.0046(2) .3928(2) .033(3)

loop_
_geom_angle_atom_site_label_1
_geom_angle_atom_site_label_2
_geom_angle_atom_site_label_3
_geom_angle_site_symmetry_3
_geom_angle
_geom_angle_publ_flag
O(3) Cr(1) O(2) . 109.96(9) yes
O(3) Cr(1) O(4) . 110.94(8) yes
O(2) Cr(1) O(4) . 110.42(7) yes
O(3) Cr(1) O(1) . 109.49(6) yes
O(2) Cr(1) O(1) . 108.37(7) yes
O(4) Cr(1) O(1) . 107.59(6) yes
N(1) C(1) C(1) 4_655 110.15(14) yes
Cr(1) O(1) Cr(1) 4_655 124.27(8) yes

loop_
_geom_bond_atom_site_label_1
_geom_bond_atom_site_label_2
_geom_bond_site_symmetry_2
_geom_bond_distance
_geom_bond_publ_flag
Cr(1) O(3) . 1.617(2) yes
Cr(1) O(2) . 1.625(2) yes
Cr(1) O(4) . 1.6300(11) yes
Cr(1) O(1) . 1.7818(10) yes
N(1) C(1) . 1.494(2) yes
C(1) C(1) 4_655 1.520(3) yes
O(1) Cr(1) 4_655 1.7818(10) yes
